data_2220320
loop_
_publ_author_name
'Bon, V. V.'
'Dudko, A. V.'
'Kozachkova, A. N.'
'Pekhnyo, V. I.'

_publ_section_title
;
 Ammonium 1-ammonioethane-1,1-diylbis(hydrogenphosphonate) dihydrate
;
_journal_coeditor_code RK2118
_journal_issue 12
_journal_name_full 'Acta Crystallographica Section E'
_journal_page_first o2340
_journal_paper_doi 10.1107/S1600536808037045
_journal_volume 64
_journal_year 2008
_chemical_formula_iupac 'H4 N +, C2 H8 N O6 P2 -, 2H2 O'
_chemical_formula_moiety 'H4 N +, C2 H8 N O6 P2 -, 2(H2 O)'
_chemical_formula_sum 'C2 H16 N2 O8 P2'
_chemical_formula_weight 258.11
_chemical_melting_point 511
_chemical_name_systematic
;
Ammonium 1-ammonioethane-1,1-diylbis(hydrogenphosphonate) dihydtare
;
_space_group_IT_number 14
_symmetry_cell_setting monoclinic
_symmetry_space_group_name_Hall '-P 2ybc'
_symmetry_space_group_name_H-M 'P 1 21/c 1'
_atom_sites_solution_hydrogens geom
_atom_sites_solution_primary direct
_atom_sites_solution_secondary difmap
_audit_creation_method SHELXL97
_cell_angle_alpha 90.00
_cell_angle_beta 117.957(2)
_cell_angle_gamma 90.00
_cell_formula_units_Z 4
_cell_length_a 8.8922(3)
_cell_length_b 6.9390(3)
_cell_length_c 18.9576(8)
_cell_measurement_reflns_used 4102
_cell_measurement_temperature 173(2)
_cell_measurement_theta_max 26.37
_cell_measurement_theta_min 2.43
_cell_volume 1033.23(7)
_computing_cell_refinement 'SAINT (Bruker, 2005)'
_computing_data_collection 'APEX2 (Bruker, 2005)'
_computing_data_reduction 'SAINT (Bruker, 2005)'
_computing_molecular_graphics 'SHELXTL (Sheldrick, 2008)'
_computing_publication_material 'SHELXTL (Sheldrick, 2008) and PLATON (Spek, 2003)'
_computing_structure_refinement 'SHELXTL (Sheldrick, 2008)'
_computing_structure_solution 'SHELXTL (Sheldrick, 2008)'
_diffrn_ambient_temperature 173(2)
_diffrn_measured_fraction_theta_full 0.993
_diffrn_measured_fraction_theta_max 0.993
_diffrn_measurement_device_type 'Bruker SMART APEXII CCD area-detector'
_diffrn_measurement_method '\f and \w'
_diffrn_radiation_monochromator Graphite
_diffrn_radiation_source 'Fine-focus sealed tube'
_diffrn_radiation_type MoK\a
_diffrn_radiation_wavelength 0.71073
_diffrn_reflns_av_R_equivalents 0.0568
_diffrn_reflns_av_sigmaI/netI 0.0368
_diffrn_reflns_limit_h_max 11
_diffrn_reflns_limit_h_min -11
_diffrn_reflns_limit_k_max 8
_diffrn_reflns_limit_k_min -8
_diffrn_reflns_limit_l_max 23
_diffrn_reflns_limit_l_min -23
_diffrn_reflns_number 14152
_diffrn_reflns_theta_full 26.46
_diffrn_reflns_theta_max 26.46
_diffrn_reflns_theta_min 2.43
_exptl_absorpt_coefficient_mu 0.446
_exptl_absorpt_correction_T_max 0.9631
_exptl_absorpt_correction_T_min 0.9059
_exptl_absorpt_correction_type multi-scan
_exptl_absorpt_process_details '(SADABS; Bruker, 2005)'
_exptl_crystal_colour Colourless
_exptl_crystal_density_diffrn 1.659
_exptl_crystal_density_method 'Not measured'
_exptl_crystal_description Needle
_exptl_crystal_F_000 544
_exptl_crystal_size_max 0.23
_exptl_crystal_size_mid 0.19
_exptl_crystal_size_min 0.09
_refine_diff_density_max 0.504
_refine_diff_density_min -0.423
_refine_ls_extinction_method None
_refine_ls_goodness_of_fit_ref 1.055
_refine_ls_hydrogen_treatment mixed
_refine_ls_matrix_type full
_refine_ls_number_parameters 180
_refine_ls_number_reflns 2126
_refine_ls_number_restraints 2
_refine_ls_restrained_S_all 1.055
_refine_ls_R_factor_all 0.0484
_refine_ls_R_factor_gt 0.0333
_refine_ls_shift/su_max 0.001
_refine_ls_shift/su_mean 0.000
_refine_ls_structure_factor_coef Fsqd
_refine_ls_weighting_details 'calc w=1/[\s^2^(Fo^2^)+(0.0326P)^2^+0.4969P] where P=(Fo^2^+2Fc^2^)/3'
_refine_ls_weighting_scheme calc
_refine_ls_wR_factor_gt 0.0686
_refine_ls_wR_factor_ref 0.0742
_reflns_number_gt 1710
_reflns_number_total 2126
_reflns_threshold_expression I>2\s(I)
_cod_data_source_file rk2118.cif
_cod_data_source_block I
_cod_depositor_comments
;
The following automatic conversions were performed:
'_symmetry_cell_setting' value 'Monoclinic' changed to 'monoclinic'
according to '/home/saulius/struct/CIF-dictionaries/cif_core.dic'
dictionary named 'cif_core.dic' version 2.4.1 from
2010-06-29.

'_atom_sites_solution_hydrogens' value 'Geom ' changed to
'geom' according to '/home/saulius/struct/CIF-dictionaries/cif_core.dic'
dictionary named 'cif_core.dic' version 2.4.1 from
2010-06-29.

'_atom_sites_solution_primary' value 'Direct' changed to
'direct' according to '/home/saulius/struct/CIF-dictionaries/cif_core.dic'
dictionary named 'cif_core.dic' version 2.4.1 from
2010-06-29.

'_atom_sites_solution_secondary' value 'Difmap' changed to
'difmap' according to '/home/saulius/struct/CIF-dictionaries/cif_core.dic'
dictionary named 'cif_core.dic' version 2.4.1 from
2010-06-29.

'_refine_ls_hydrogen_treatment' value 'Mixed' changed to
'mixed' according to '/home/saulius/struct/CIF-dictionaries/cif_core.dic'
dictionary named 'cif_core.dic' version 2.4.1 from
2010-06-29.

'_refine_ls_matrix_type' value 'Full' changed to 'full'
according to '/home/saulius/struct/CIF-dictionaries/cif_core.dic'
dictionary named 'cif_core.dic' version 2.4.1 from
2010-06-29.

'_refine_ls_weighting_scheme' value 'Calc' changed to 'calc'
according to '/home/saulius/struct/CIF-dictionaries/cif_core.dic'
dictionary named 'cif_core.dic' version 2.4.1 from 2010-06-29.

Automatic conversion script
Id: cif_fix_enum 1527 2010-12-29 10:47:43Z saulius 

The following automatic conversions were performed:

'_symmetry_cell_setting' value 'Monoclinic' changed to 'monoclinic'
according to /home/saulius/struct/CIF-dictionaries/cif_core.dic
dictionary named 'cif_core.dic' version 2.4.1 from
2010-06-29.

'_atom_sites_solution_hydrogens' value 'Geom ' changed
to 'geom' according to
/home/saulius/struct/CIF-dictionaries/cif_core.dic dictionary named
'cif_core.dic' version 2.4.1 from
2010-06-29.

'_atom_sites_solution_primary' value 'Direct' changed to
'direct' according to
/home/saulius/struct/CIF-dictionaries/cif_core.dic dictionary named
'cif_core.dic' version 2.4.1 from
2010-06-29.

'_atom_sites_solution_secondary' value 'Difmap' changed
to 'difmap' according to
/home/saulius/struct/CIF-dictionaries/cif_core.dic dictionary named
'cif_core.dic' version 2.4.1 from
2010-06-29.

'_refine_ls_hydrogen_treatment' value 'Mixed' changed to
'mixed' according to
/home/saulius/struct/CIF-dictionaries/cif_core.dic dictionary named
'cif_core.dic' version 2.4.1 from
2010-06-29.

'_refine_ls_matrix_type' value 'Full' changed to 'full'
according to /home/saulius/struct/CIF-dictionaries/cif_core.dic
dictionary named 'cif_core.dic' version 2.4.1 from
2010-06-29.

'_refine_ls_weighting_scheme' value 'Calc' changed to
'calc' according to
/home/saulius/struct/CIF-dictionaries/cif_core.dic dictionary named
'cif_core.dic' version 2.4.1 from 2010-06-29.

Automatic conversion script
Id: cif_fix_values 1715 2011-07-08 13:25:40Z adriana 
;
_cod_original_sg_symbol_H-M 'P 21/c'
_cod_database_code 2220320
_cod_database_fobs_code 2220320

loop_
_symmetry_equiv_pos_as_xyz
'x, y, z'
'-x, y+1/2, -z+1/2'
'-x, -y, -z'
'x, -y-1/2, z-1/2'

loop_
_atom_site_type_symbol
_atom_site_label
_atom_site_fract_x
_atom_site_fract_y
_atom_site_fract_z
_atom_site_U_iso_or_equiv
_atom_site_adp_type
_atom_site_calc_flag
_atom_site_refinement_flags
_atom_site_occupancy
P P1 0.45684(7) 0.78215(7) 0.83905(3) 0.00967(14) Uani d . 1
P P2 0.75545(7) 0.49061(7) 0.90274(3) 0.00998(14) Uani d . 1
C C1 0.6842(3) 0.7385(3) 0.86839(12) 0.0102(4) Uani d . 1
C C2 0.7977(3) 0.8851(3) 0.93146(13) 0.0151(5) Uani d . 1
H H2A 0.9172 0.8604 0.9460 0.023 Uiso calc R 1
H H2B 0.7816 0.8730 0.9790 0.023 Uiso calc R 1
H H2C 0.7668 1.0157 0.9097 0.023 Uiso calc R 1
N N1 0.7091(2) 0.7652(3) 0.79539(11) 0.0110(4) Uani d . 1
N N2 0.4118(3) 0.2940(3) 0.92879(12) 0.0156(4) Uani d . 1
O O1 0.41873(18) 0.6941(2) 0.90108(8) 0.0136(3) Uani d . 1
O O2 0.42601(18) 0.99358(19) 0.82470(8) 0.0138(3) Uani d . 1
O O3 0.35764(18) 0.6661(2) 0.75879(9) 0.0118(3) Uani d . 1
O O4 0.61946(17) 0.3541(2) 0.84970(8) 0.0127(3) Uani d . 1
O O5 0.92422(18) 0.4672(2) 0.90282(8) 0.0137(3) Uani d . 1
O O6 0.7742(2) 0.4803(2) 0.98869(9) 0.0142(3) Uani d . 1
H H3O 0.366(3) 0.724(4) 0.7255(16) 0.033(8) Uiso d . 1
H H6O 0.873(4) 0.492(4) 1.0228(18) 0.044(9) Uiso d . 1
H H11N 0.653(3) 0.669(4) 0.7568(15) 0.022(6) Uiso d . 1
H H12N 0.822(3) 0.761(3) 0.8110(14) 0.016(6) Uiso d . 1
H H13N 0.672(3) 0.878(4) 0.7751(14) 0.019(7) Uiso d . 1
H H21N 0.303(4) 0.265(4) 0.9075(17) 0.036(8) Uiso d . 1
H H22N 0.453(3) 0.222(4) 0.9061(16) 0.028(8) Uiso d . 1
H H23N 0.418(3) 0.422(5) 0.9160(17) 0.039(8) Uiso d . 1
H H24N 0.463(3) 0.275(3) 0.9819(15) 0.013(6) Uiso d . 1
O O7 0.0562(2) 0.2189(3) 0.83327(12) 0.0225(4) Uani d . 1
O O8 -0.0558(2) 0.3200(3) 0.67241(11) 0.0235(4) Uani d D 1
H H71O 0.019(4) 0.249(4) 0.786(2) 0.042(9) Uiso d . 1
H H72O 0.004(3) 0.278(4) 0.8504(16) 0.025(8) Uiso d . 1
H H81O -0.145(3) 0.279(4) 0.6455(15) 0.034(9) Uiso d D 1
H H82O -0.064(4) 0.431(3) 0.668(2) 0.063(12) Uiso d D 1

loop_
_atom_site_aniso_label
_atom_site_aniso_U_11
_atom_site_aniso_U_22
_atom_site_aniso_U_33
_atom_site_aniso_U_12
_atom_site_aniso_U_13
_atom_site_aniso_U_23
P1 0.0092(3) 0.0081(3) 0.0112(3) 0.0005(2) 0.0044(2) 0.0006(2)
P2 0.0099(3) 0.0091(3) 0.0099(3) 0.0006(2) 0.0038(2) 0.0007(2)
C1 0.0101(10) 0.0095(10) 0.0110(10) -0.0006(8) 0.0049(8) 0.0002(8)
C2 0.0152(11) 0.0123(11) 0.0167(11) -0.0028(9) 0.0065(9) -0.0034(9)
N1 0.0104(10) 0.0097(9) 0.0125(9) 0.0006(8) 0.0051(8) 0.0019(8)
N2 0.0169(11) 0.0169(11) 0.0144(11) -0.0005(9) 0.0084(9) -0.0014(8)
O1 0.0138(8) 0.0141(8) 0.0144(8) 0.0004(6) 0.0078(6) 0.0025(6)
O2 0.0155(8) 0.0104(7) 0.0152(7) 0.0010(6) 0.0069(6) 0.0004(6)
O3 0.0130(8) 0.0103(7) 0.0108(7) -0.0015(6) 0.0044(6) 0.0010(6)
O4 0.0131(8) 0.0100(7) 0.0142(7) -0.0009(6) 0.0058(6) -0.0007(6)
O5 0.0117(8) 0.0144(8) 0.0141(7) 0.0018(6) 0.0052(6) -0.0001(6)
O6 0.0107(8) 0.0194(8) 0.0114(7) 0.0008(6) 0.0042(7) 0.0014(6)
O7 0.0173(9) 0.0237(9) 0.0262(10) 0.0030(7) 0.0100(8) -0.0056(8)
O8 0.0164(10) 0.0216(10) 0.0324(10) 0.0009(8) 0.0115(9) -0.0013(8)

loop_
_atom_type_symbol
_atom_type_description
_atom_type_scat_dispersion_real
_atom_type_scat_dispersion_imag
_atom_type_scat_source
C C 0.0033 0.0016 'International Tables Vol C Tables 4.2.6.8 and 6.1.1.4'
H H 0.0000 0.0000 'International Tables Vol C Tables 4.2.6.8 and 6.1.1.4'
N N 0.0061 0.0033 'International Tables Vol C Tables 4.2.6.8 and 6.1.1.4'
O O 0.0106 0.0060 'International Tables Vol C Tables 4.2.6.8 and 6.1.1.4'
P P 0.1023 0.0942 'International Tables Vol C Tables 4.2.6.8 and 6.1.1.4'

loop_
_geom_angle_atom_site_label_1
_geom_angle_atom_site_label_2
_geom_angle_atom_site_label_3
_geom_angle
O2 P1 O1 116.99(8)
O2 P1 O3 110.75(8)
O1 P1 O3 108.61(9)
O2 P1 C1 107.25(9)
O1 P1 C1 108.31(9)
O3 P1 C1 104.13(9)
O4 P2 O5 115.05(8)
O4 P2 O6 109.31(8)
O5 P2 O6 112.01(8)
O4 P2 C1 108.55(9)
O5 P2 C1 106.13(9)
O6 P2 C1 105.23(9)
N1 C1 C2 107.87(16)
N1 C1 P2 105.33(13)
C2 C1 P2 110.63(14)
N1 C1 P1 108.22(14)
C2 C1 P1 110.60(14)
P2 C1 P1 113.86(10)
C1 C2 H2A 109.5
C1 C2 H2B 109.5
H2A C2 H2B 109.5
C1 C2 H2C 109.5
H2A C2 H2C 109.5
H2B C2 H2C 109.5
C1 N1 H11N 111.7(15)
C1 N1 H12N 108.2(15)
H11N N1 H12N 110(2)
C1 N1 H13N 109.0(15)
H11N N1 H13N 110(2)
H12N N1 H13N 108(2)
H21N N2 H22N 106(3)
H21N N2 H23N 107(2)
H22N N2 H23N 110(3)
H21N N2 H24N 110(2)
H22N N2 H24N 112(2)
H23N N2 H24N 112(2)
P1 O3 H3O 107(2)
P2 O6 H6O 112(2)
H71O O7 H72O 108(3)
H81O O8 H82O 106(3)

loop_
_geom_bond_atom_site_label_1
_geom_bond_atom_site_label_2
_geom_bond_distance
P1 O2 1.4939(14)
P1 O1 1.4982(14)
P1 O3 1.5760(15)
P1 C1 1.853(2)
P2 O4 1.4933(15)
P2 O5 1.5088(15)
P2 O6 1.5598(15)
P2 C1 1.843(2)
C1 N1 1.512(3)
C1 C2 1.534(3)
C2 H2A 0.9800
C2 H2B 0.9800
C2 H2C 0.9800
N1 H11N 0.94(3)
N1 H12N 0.90(3)
N1 H13N 0.87(3)
N2 H21N 0.88(3)
N2 H22N 0.85(3)
N2 H23N 0.93(3)
N2 H24N 0.90(2)
O3 H3O 0.78(3)
O6 H6O 0.81(3)
O7 H71O 0.83(3)
O7 H72O 0.80(3)
O8 H81O 0.768(17)
O8 H82O 0.775(18)

loop_
_geom_hbond_atom_site_label_D
_geom_hbond_atom_site_label_H
_geom_hbond_atom_site_label_A
_geom_hbond_site_symmetry_A
_geom_hbond_distance_DH
_geom_hbond_distance_HA
_geom_hbond_distance_DA
_geom_hbond_angle_DHA
O3 H3O O4 2_656 0.78(3) 1.74(3) 2.523(2) 179(3)
O6 H6O O5 3_767 0.81(3) 1.71(3) 2.526(2) 175(3)
N1 H11N O2 2_646 0.94(3) 1.83(3) 2.759(2) 169(2)
N1 H12N O8 2_656 0.90(3) 2.00(3) 2.873(3) 164(2)
N1 H13N O3 2_656 0.87(3) 2.08(3) 2.928(2) 167(2)
N2 H21N O7 . 0.88(3) 2.00(3) 2.860(3) 165(3)
N2 H22N O2 1_545 0.85(3) 2.14(3) 2.914(3) 151(2)
N2 H23N O1 . 0.93(3) 1.91(3) 2.832(3) 171(3)
N2 H24N O1 3_667 0.90(2) 1.97(3) 2.850(3) 165(2)
O7 H71O O8 . 0.83(3) 1.99(3) 2.817(3) 177(3)
O7 H72O O5 1_455 0.80(3) 1.97(3) 2.745(2) 165(3)
O8 H81O O1 2_546 0.768(17) 2.244(19) 2.984(2) 162(3)
O8 H82O O7 2_556 0.775(18) 1.999(19) 2.770(3) 173(4)

loop_
_geom_torsion_atom_site_label_1
_geom_torsion_atom_site_label_2
_geom_torsion_atom_site_label_3
_geom_torsion_atom_site_label_4
_geom_torsion
O4 P2 C1 N1 -77.19(14)
O5 P2 C1 N1 47.00(15)
O6 P2 C1 N1 165.88(13)
O4 P2 C1 C2 166.50(13)
O5 P2 C1 C2 -69.31(15)
O6 P2 C1 C2 49.58(16)
O4 P2 C1 P1 41.22(13)
O5 P2 C1 P1 165.41(10)
O6 P2 C1 P1 -75.71(12)
O2 P1 C1 N1 -71.57(14)
O1 P1 C1 N1 161.33(13)
O3 P1 C1 N1 45.86(15)
O2 P1 C1 C2 46.40(16)
O1 P1 C1 C2 -80.71(15)
O3 P1 C1 C2 163.82(14)
O2 P1 C1 P2 171.69(10)
O1 P1 C1 P2 44.58(13)
O3 P1 C1 P2 -70.88(12)
